data_7019434
loop_
_publ_author_name
'Aprile, Antonino'
'Wilson, David D. J.'
'Richards, Anne F.'

_publ_section_title
;
 The synthesis and characterization of mono and dinuclear group 13
 complexes derived from a Schiff base.
;
_journal_issue 28
_journal_name_full 'Dalton transactions (Cambridge, England : 2003)'
_journal_page_first 8550
_journal_page_last 8555
_journal_paper_doi 10.1039/c2dt30375b
_journal_volume 41
_journal_year 2012
_chemical_formula_moiety '2(C12 H18 Cl Ga Li N2 O2), 2(Cl2 Ga)'
_chemical_formula_sum 'C24 H36 Cl6 Ga3 Li N4 O4'
_chemical_formula_weight 873.37
_chemical_name_common nonoHaCl
_chemical_name_systematic nonoHaCl
_space_group_crystal_system orthorhombic
_space_group_IT_number 56
_space_group_name_Hall '-P 2ab 2ac'
_space_group_name_H-M_alt 'P c c n'
_symmetry_space_group_name_Hall '-P 2ab 2ac'
_symmetry_space_group_name_H-M 'P c c n'
_atom_sites_solution_hydrogens geom
_atom_sites_solution_primary direct
_atom_sites_solution_secondary difmap
_audit_creation_date 2011-01-28
_audit_creation_method
;
Olex2 1.1
(compiled 2011.01.21 svn.r1625, GUI svn.r3464)
;
_cell_angle_alpha 90.00
_cell_angle_beta 90.00
_cell_angle_gamma 90.00
_cell_formula_units_Z 4
_cell_length_a 11.0058(5)
_cell_length_b 19.6503(9)
_cell_length_c 16.5196(9)
_cell_measurement_reflns_used 1687
_cell_measurement_temperature 173.2
_cell_measurement_theta_max 29.2757
_cell_measurement_theta_min 3.0344
_cell_volume 3572.6(3)
_computing_cell_refinement
;
CrysAlisPro, Oxford Diffraction Ltd.,
Version 1.171.34.44 (release 25-10-2010 CrysAlis171 .NET)
(compiled Oct 25 2010,18:11:34)
;
_computing_data_collection
;
CrysAlisPro, Oxford Diffraction Ltd.,
Version 1.171.34.44 (release 25-10-2010 CrysAlis171 .NET)
(compiled Oct 25 2010,18:11:34)
;
_computing_data_reduction
;
CrysAlisPro, Oxford Diffraction Ltd.,
Version 1.171.34.44 (release 25-10-2010 CrysAlis171 .NET)
(compiled Oct 25 2010,18:11:34)
;
_computing_molecular_graphics
;
O. V. Dolomanov, L. J. Bourhis, R. J. Gildea, J. A. K. Howard and H. Puschmann,
OLEX2: a complete structure solution, refinement and analysis program.
J. Appl. Cryst. (2009). 42, 339-341.
;
_computing_publication_material
;
O. V. Dolomanov, L. J. Bourhis, R. J. Gildea, J. A. K. Howard and H. Puschmann,
OLEX2: a complete structure solution, refinement and analysis program.
J. Appl. Cryst. (2009). 42, 339-341.
;
_computing_structure_refinement 'SHELXL-97 (Sheldrick, 1997)'
_computing_structure_solution 'A short history of SHELX (Sheldrick, 2007)'
_diffrn_ambient_temperature 173.2
_diffrn_detector_area_resol_mean 10.3281
_diffrn_measured_fraction_theta_full 0.998
_diffrn_measured_fraction_theta_max 0.924
_diffrn_measurement_details
;
1 omega 22.00 47.00 1.0000 46.0000
omega____ theta____ kappa____ phi______ frames
- 11.2472 -85.0000 -42.0000 25

2 omega -85.00 -60.00 1.0000 46.0000
omega____ theta____ kappa____ phi______ frames
- -12.0285 -38.0000 30.0000 25
;
_diffrn_measurement_device_type 'Xcalibur, Atlas, Gemini'
_diffrn_measurement_method '\w scans'
_diffrn_orient_matrix_UB_11 -0.0157068000
_diffrn_orient_matrix_UB_12 0.0304454000
_diffrn_orient_matrix_UB_13 0.0204911000
_diffrn_orient_matrix_UB_21 -0.0375977000
_diffrn_orient_matrix_UB_22 0.0095779000
_diffrn_orient_matrix_UB_23 -0.0330272000
_diffrn_orient_matrix_UB_31 -0.0499585000
_diffrn_orient_matrix_UB_32 -0.0167958000
_diffrn_orient_matrix_UB_33 0.0182985000
_diffrn_radiation_monochromator graphite
_diffrn_radiation_type 'Mo K\a'
_diffrn_radiation_wavelength 0.7107
_diffrn_reflns_av_R_equivalents 0.0379
_diffrn_reflns_av_unetI/netI 0.0263
_diffrn_reflns_limit_h_max 15
_diffrn_reflns_limit_h_min -14
_diffrn_reflns_limit_k_max 24
_diffrn_reflns_limit_k_min -24
_diffrn_reflns_limit_l_max 22
_diffrn_reflns_limit_l_min -22
_diffrn_reflns_number 35029
_diffrn_reflns_theta_full 26.25
_diffrn_reflns_theta_max 29.48
_diffrn_reflns_theta_min 2.45
_diffrn_source 'Enhance (Mo) X-ray Source'
_exptl_absorpt_coefficient_mu 2.729
_exptl_absorpt_correction_T_max 1.00000
_exptl_absorpt_correction_T_min 0.72795
_exptl_absorpt_correction_type multi-scan
_exptl_absorpt_process_details
;
CrysAlisPro, Oxford Diffraction Ltd.,
Version 1.171.34.44 (release 25-10-2010 CrysAlis171 .NET)
(compiled Oct 25 2010,18:11:34)
Empirical absorption correction using spherical harmonics,
implemented in SCALE3 ABSPACK scaling algorithm.
;
_exptl_crystal_colour yellow
_exptl_crystal_colour_modifier yellowish
_exptl_crystal_density_diffrn 1.624
_exptl_crystal_density_method 'not measured'
_exptl_crystal_description block
_exptl_crystal_F_000 1752
_exptl_crystal_preparation 'paratone oil'
_exptl_crystal_recrystallization_method 'anaerobic techniques, from concentration of a thf solution'
_exptl_crystal_size_max 0.03
_exptl_crystal_size_mid 0.02
_exptl_crystal_size_min 0.01
_refine_diff_density_max 0.693
_refine_diff_density_min -0.344
_refine_diff_density_rms 0.085
_refine_ls_extinction_method none
_refine_ls_goodness_of_fit_ref 1.061
_refine_ls_hydrogen_treatment constr
_refine_ls_matrix_type full
_refine_ls_number_parameters 195
_refine_ls_number_reflns 4602
_refine_ls_number_restraints 0
_refine_ls_restrained_S_all 1.061
_refine_ls_R_factor_all 0.0558
_refine_ls_R_factor_gt 0.0367
_refine_ls_shift/su_max 0.001
_refine_ls_shift/su_mean 0.000
_refine_ls_structure_factor_coef Fsqd
_refine_ls_weighting_details 'calc w=1/[\s^2^(Fo^2^)+(0.0360P)^2^+4.6924P] where P=(Fo^2^+2Fc^2^)/3'
_refine_ls_weighting_scheme calc
_refine_ls_wR_factor_gt 0.0805
_refine_ls_wR_factor_ref 0.0894
_reflns_number_gt 3610
_reflns_number_total 4602
_reflns_threshold_expression >2sigma(I)
_cod_data_source_file c2dt30375b.txt
_cod_data_source_block ar155a
_cod_database_code 7019434
_chemical_oxdiff_formula 'C12 H12 N1 O3 GA1 CL1'
_reflns_odcompleteness_completeness 56.87
_reflns_odcompleteness_iscentric 1
_reflns_odcompleteness_theta 26.32

loop_
_space_group_symop_id
_space_group_symop_operation_xyz
1 'x, y, z'
2 '-x+1/2, -y+1/2, z'
3 'x+1/2, -y, -z+1/2'
4 '-x, y+1/2, -z+1/2'
5 '-x, -y, -z'
6 'x-1/2, y-1/2, -z'
7 '-x-1/2, y, z-1/2'
8 'x, -y-1/2, z-1/2'

loop_
_atom_site_label
_atom_site_type_symbol
_atom_site_fract_x
_atom_site_fract_y
_atom_site_fract_z
_atom_site_U_iso_or_equiv
_atom_site_adp_type
_atom_site_occupancy
_atom_site_symmetry_multiplicity
_atom_site_calc_flag
_atom_site_refinement_flags
Ga1 Ga 0.60749(2) 0.377265(14) 0.164788(17) 0.02302(9) Uani 1 1 d .
Ga2 Ga 0.2500 0.2500 0.26224(3) 0.03655(13) Uani 1 2 d S
Cl1 Cl 0.72502(7) 0.44282(4) 0.08954(5) 0.03993(18) Uani 1 1 d .
Cl2 Cl 0.15582(8) 0.32582(6) 0.19096(6) 0.0655(3) Uani 1 1 d .
Cl3 Cl 0.38291(7) 0.30171(4) 0.33720(5) 0.04323(19) Uani 1 1 d .
O1 O 0.61155(15) 0.28759(9) 0.11944(10) 0.0245(4) Uani 1 1 d .
O2 O 0.72802(16) 0.33577(9) 0.23434(11) 0.0284(4) Uani 1 1 d .
N1 N 0.4484(2) 0.39546(12) 0.11474(14) 0.0301(5) Uani 1 1 d .
N2 N 0.5435(2) 0.43295(11) 0.25397(14) 0.0281(5) Uani 1 1 d .
C1 C 0.5439(2) 0.26542(14) 0.05938(15) 0.0266(5) Uani 1 1 d .
C2 C 0.4484(2) 0.30007(14) 0.02702(16) 0.0293(6) Uani 1 1 d .
H2 H 0.4102 0.2802 -0.0188 0.035 Uiso 1 1 calc R
C3 C 0.3998(2) 0.36305(14) 0.05473(16) 0.0290(6) Uani 1 1 d .
C4 C 0.5797(3) 0.19731(15) 0.02841(19) 0.0389(7) Uani 1 1 d .
H4A H 0.6643 0.1987 0.0100 0.058 Uiso 1 1 calc R
H4B H 0.5269 0.1847 -0.0170 0.058 Uiso 1 1 calc R
H4C H 0.5714 0.1636 0.0718 0.058 Uiso 1 1 calc R
C5 C 0.2905(3) 0.38984(17) 0.01056(19) 0.0411(7) Uani 1 1 d .
H5A H 0.2198 0.3889 0.0466 0.062 Uiso 1 1 calc R
H5B H 0.2745 0.3614 -0.0370 0.062 Uiso 1 1 calc R
H5C H 0.3058 0.4367 -0.0068 0.062 Uiso 1 1 calc R
C6 C 0.4009(3) 0.45988(16) 0.1454(2) 0.0400(7) Uani 1 1 d .
H6A H 0.3127 0.4630 0.1345 0.048 Uiso 1 1 calc R
H6B H 0.4417 0.4984 0.1180 0.048 Uiso 1 1 calc R
C7 C 0.4240(3) 0.46327(16) 0.2356(2) 0.0387(7) Uani 1 1 d .
H7A H 0.4224 0.5113 0.2538 0.046 Uiso 1 1 calc R
H7B H 0.3595 0.4382 0.2648 0.046 Uiso 1 1 calc R
C8 C 0.7609(2) 0.35771(14) 0.30625(16) 0.0266(5) Uani 1 1 d .
C9 C 0.6998(2) 0.40518(13) 0.34913(16) 0.0278(6) Uani 1 1 d .
H9 H 0.7333 0.4177 0.4000 0.033 Uiso 1 1 calc R
C10 C 0.5902(2) 0.43831(14) 0.32598(16) 0.0284(6) Uani 1 1 d .
C11 C 0.8727(3) 0.32414(18) 0.33879(19) 0.0408(7) Uani 1 1 d .
H11A H 0.8612 0.2747 0.3393 0.061 Uiso 1 1 calc R
H11B H 0.8879 0.3402 0.3940 0.061 Uiso 1 1 calc R
H11C H 0.9423 0.3356 0.3044 0.061 Uiso 1 1 calc R
C12 C 0.5272(3) 0.48002(19) 0.3903(2) 0.0481(8) Uani 1 1 d .
H12A H 0.5205 0.5273 0.3721 0.072 Uiso 1 1 calc R
H12B H 0.5744 0.4783 0.4405 0.072 Uiso 1 1 calc R
H12C H 0.4458 0.4615 0.4000 0.072 Uiso 1 1 calc R
Li1 Li 0.7500 0.2500 0.1775(4) 0.0284(13) Uani 1 2 d S

loop_
_atom_site_aniso_label
_atom_site_aniso_U_11
_atom_site_aniso_U_22
_atom_site_aniso_U_33
_atom_site_aniso_U_23
_atom_site_aniso_U_13
_atom_site_aniso_U_12
Ga1 0.02094(14) 0.02186(15) 0.02627(15) -0.00062(11) -0.00088(11) 0.00481(10)
Ga2 0.0259(2) 0.0575(3) 0.0262(2) 0.000 0.000 -0.0082(2)
Cl1 0.0387(4) 0.0328(4) 0.0483(4) 0.0087(3) 0.0087(3) -0.0009(3)
Cl2 0.0408(5) 0.1021(8) 0.0536(5) 0.0329(5) -0.0141(4) -0.0086(5)
Cl3 0.0381(4) 0.0484(5) 0.0433(4) 0.0022(3) -0.0134(3) -0.0073(3)
O1 0.0229(9) 0.0246(9) 0.0261(9) -0.0041(7) -0.0035(7) 0.0057(7)
O2 0.0280(10) 0.0299(10) 0.0273(9) -0.0047(8) -0.0048(7) 0.0099(8)
N1 0.0257(11) 0.0283(12) 0.0364(13) 0.0003(10) -0.0031(10) 0.0089(9)
N2 0.0263(11) 0.0237(11) 0.0344(12) -0.0049(9) 0.0024(9) 0.0038(9)
C1 0.0274(13) 0.0303(14) 0.0222(12) -0.0018(10) 0.0015(10) 0.0014(10)
C2 0.0285(14) 0.0352(15) 0.0240(13) -0.0018(11) -0.0043(11) 0.0023(11)
C3 0.0248(13) 0.0348(15) 0.0274(13) 0.0074(11) -0.0022(10) 0.0041(11)
C4 0.0426(17) 0.0371(17) 0.0370(16) -0.0126(13) -0.0071(13) 0.0099(13)
C5 0.0378(17) 0.0447(18) 0.0408(17) 0.0074(14) -0.0113(14) 0.0112(13)
C6 0.0377(16) 0.0318(16) 0.0507(18) -0.0035(14) -0.0079(14) 0.0163(13)
C7 0.0327(15) 0.0345(16) 0.0487(18) -0.0059(14) -0.0003(13) 0.0156(12)
C8 0.0260(13) 0.0268(13) 0.0269(13) 0.0035(10) -0.0041(10) -0.0043(10)
C9 0.0291(13) 0.0285(14) 0.0258(13) -0.0020(10) -0.0022(10) -0.0066(11)
C10 0.0293(13) 0.0242(13) 0.0318(14) -0.0064(11) 0.0058(11) -0.0042(11)
C11 0.0345(16) 0.0488(19) 0.0391(17) -0.0002(14) -0.0144(13) 0.0063(13)
C12 0.0441(18) 0.053(2) 0.0466(19) -0.0220(16) 0.0041(15) 0.0058(15)
Li1 0.026(3) 0.032(3) 0.027(3) 0.000 0.000 0.011(3)

loop_
_atom_type_symbol
_atom_type_description
_atom_type_scat_dispersion_real
_atom_type_scat_dispersion_imag
_atom_type_scat_source
C C 0.0033 0.0016 'International Tables Vol C Tables 4.2.6.8 and 6.1.1.4'
H H 0.0000 0.0000 'International Tables Vol C Tables 4.2.6.8 and 6.1.1.4'
N N 0.0061 0.0033 'International Tables Vol C Tables 4.2.6.8 and 6.1.1.4'
O O 0.0106 0.0060 'International Tables Vol C Tables 4.2.6.8 and 6.1.1.4'
Cl Cl 0.1484 0.1585 'International Tables Vol C Tables 4.2.6.8 and 6.1.1.4'
Ga Ga 0.2307 1.6083 'International Tables Vol C Tables 4.2.6.8 and 6.1.1.4'
Li Li -0.0003 0.0001 'International Tables Vol C Tables 4.2.6.8 and 6.1.1.4'

loop_
_geom_angle_atom_site_label_1
_geom_angle_atom_site_label_2
_geom_angle_atom_site_label_3
_geom_angle
_geom_angle_site_symmetry_1
_geom_angle_site_symmetry_3
O1 Ga1 Cl1 107.63(6) . .
O1 Ga1 O2 80.13(7) . .
O1 Ga1 N1 91.35(9) . .
O1 Ga1 N2 144.46(9) . .
O2 Ga1 Cl1 100.28(6) . .
O2 Ga1 N1 159.30(9) . .
O2 Ga1 N2 92.01(8) . .
N1 Ga1 Cl1 100.28(7) . .
N2 Ga1 Cl1 107.87(7) . .
N2 Ga1 N1 83.98(10) . .
Cl2 Ga2 Cl2 114.05(7) . 2
Cl2 Ga2 Cl3 108.07(3) 2 .
Cl2 Ga2 Cl3 108.13(4) . .
Cl2 Ga2 Cl3 108.13(4) 2 2
Cl2 Ga2 Cl3 108.07(3) . 2
Cl3 Ga2 Cl3 110.38(5) 2 .
Ga1 O1 Li1 100.05(12) . .
C1 O1 Ga1 125.93(16) . .
C1 O1 Li1 133.60(19) . .
Ga1 O2 Li1 99.44(15) . .
C8 O2 Ga1 125.97(17) . .
C8 O2 Li1 133.3(2) . .
C3 N1 Ga1 126.84(19) . .
C3 N1 C6 123.0(2) . .
C6 N1 Ga1 109.26(18) . .
C7 N2 Ga1 112.93(18) . .
C10 N2 Ga1 126.10(19) . .
C10 N2 C7 120.5(2) . .
O1 C1 C2 124.6(2) . .
O1 C1 C4 114.1(2) . .
C2 C1 C4 121.3(2) . .
C1 C2 H2 116.6 . .
C1 C2 C3 126.7(3) . .
C3 C2 H2 116.6 . .
N1 C3 C2 121.3(2) . .
N1 C3 C5 122.0(3) . .
C2 C3 C5 116.7(3) . .
C1 C4 H4A 109.5 . .
C1 C4 H4B 109.5 . .
C1 C4 H4C 109.5 . .
H4A C4 H4B 109.5 . .
H4A C4 H4C 109.5 . .
H4B C4 H4C 109.5 . .
C3 C5 H5A 109.5 . .
C3 C5 H5B 109.5 . .
C3 C5 H5C 109.5 . .
H5A C5 H5B 109.5 . .
H5A C5 H5C 109.5 . .
H5B C5 H5C 109.5 . .
N1 C6 H6A 110.0 . .
N1 C6 H6B 110.0 . .
N1 C6 C7 108.7(2) . .
H6A C6 H6B 108.3 . .
C7 C6 H6A 110.0 . .
C7 C6 H6B 110.0 . .
N2 C7 C6 109.6(2) . .
N2 C7 H7A 109.8 . .
N2 C7 H7B 109.8 . .
C6 C7 H7A 109.8 . .
C6 C7 H7B 109.8 . .
H7A C7 H7B 108.2 . .
O2 C8 C9 124.3(2) . .
O2 C8 C11 114.0(2) . .
C9 C8 C11 121.7(3) . .
C8 C9 H9 116.7 . .
C8 C9 C10 126.7(2) . .
C10 C9 H9 116.7 . .
N2 C10 C9 123.0(2) . .
N2 C10 C12 120.4(3) . .
C9 C10 C12 116.6(3) . .
C8 C11 H11A 109.5 . .
C8 C11 H11B 109.5 . .
C8 C11 H11C 109.5 . .
H11A C11 H11B 109.5 . .
H11A C11 H11C 109.5 . .
H11B C11 H11C 109.5 . .
C10 C12 H12A 109.5 . .
C10 C12 H12B 109.5 . .
C10 C12 H12C 109.5 . .
H12A C12 H12B 109.5 . .
H12A C12 H12C 109.5 . .
H12B C12 H12C 109.5 . .
O1 Li1 Ga1 39.58(5) 2_655 2_655
O1 Li1 Ga1 134.5(2) . 2_655
O1 Li1 O1 120.9(3) 2_655 .
O2 Li1 Ga1 40.17(6) 2_655 2_655
O2 Li1 Ga1 146.4(2) . 2_655
O2 Li1 O1 79.14(7) 2_655 2_655
O2 Li1 O1 131.64(8) . 2_655
O2 Li1 O1 79.14(7) . .
O2 Li1 O1 131.64(8) 2_655 .
O2 Li1 O2 122.3(3) 2_655 .

loop_
_geom_bond_atom_site_label_1
_geom_bond_atom_site_label_2
_geom_bond_distance
_geom_bond_site_symmetry_2
Ga1 Cl1 2.2087(8) .
Ga1 O1 1.9152(17) .
Ga1 O2 1.9351(18) .
Ga1 N1 1.969(2) .
Ga1 N2 1.966(2) .
Ga2 Cl2 2.1635(10) 2
Ga2 Cl2 2.1635(10) .
Ga2 Cl3 2.1693(8) .
Ga2 Cl3 2.1693(8) 2
O1 C1 1.315(3) .
O1 Li1 1.947(4) .
O2 C8 1.315(3) .
O2 Li1 1.944(3) .
N1 C3 1.294(4) .
N1 C6 1.460(4) .
N2 C7 1.476(3) .
N2 C10 1.300(3) .
C1 C2 1.362(4) .
C1 C4 1.486(4) .
C2 H2 0.9500 .
C2 C3 1.424(4) .
C3 C5 1.503(4) .
C4 H4A 0.9800 .
C4 H4B 0.9800 .
C4 H4C 0.9800 .
C5 H5A 0.9800 .
C5 H5B 0.9800 .
C5 H5C 0.9800 .
C6 H6A 0.9900 .
C6 H6B 0.9900 .
C6 C7 1.512(4) .
C7 H7A 0.9900 .
C7 H7B 0.9900 .
C8 C9 1.351(4) .
C8 C11 1.496(4) .
C9 H9 0.9500 .
C9 C10 1.422(4) .
C10 C12 1.510(4) .
C11 H11A 0.9800 .
C11 H11B 0.9800 .
C11 H11C 0.9800 .
C12 H12A 0.9800 .
C12 H12B 0.9800 .
C12 H12C 0.9800 .
Li1 Ga1 2.9594(5) 2_655
Li1 O1 1.947(3) 2_655
Li1 O2 1.944(3) 2_655

loop_
_geom_torsion_atom_site_label_1
_geom_torsion_atom_site_label_2
_geom_torsion_atom_site_label_3
_geom_torsion_atom_site_label_4
_geom_torsion
_geom_torsion_site_symmetry_4
Ga1 O1 C1 C2 -9.4(4) .
Ga1 O1 C1 C4 170.95(19) .
Ga1 O1 Li1 Ga1 -171.7(2) 2_655
Ga1 O1 Li1 O1 -123.86(9) 2_655
Ga1 O1 Li1 O2 8.49(14) .
Ga1 O1 Li1 O2 132.4(3) 2_655
Ga1 O2 C8 C9 13.0(4) .
Ga1 O2 C8 C11 -168.32(19) .
Ga1 O2 Li1 Ga1 171.9(3) 2_655
Ga1 O2 Li1 O1 113.6(3) 2_655
Ga1 O2 Li1 O1 -8.39(14) .
Ga1 O2 Li1 O2 -141.15(9) 2_655
Ga1 N1 C3 C2 12.4(4) .
Ga1 N1 C3 C5 -167.2(2) .
Ga1 N1 C6 C7 -42.4(3) .
Ga1 N2 C7 C6 -16.3(3) .
Ga1 N2 C10 C9 2.3(4) .
Ga1 N2 C10 C12 -176.5(2) .
Cl1 Ga1 O1 C1 -84.2(2) .
Cl1 Ga1 O1 Li1 89.24(15) .
Cl1 Ga1 O2 C8 93.7(2) .
Cl1 Ga1 O2 Li1 -97.81(12) .
Cl1 Ga1 N1 C3 89.3(2) .
Cl1 Ga1 N1 C6 -80.1(2) .
Cl1 Ga1 N2 C7 93.35(19) .
Cl1 Ga1 N2 C10 -94.1(2) .
O1 Ga1 O2 C8 -160.0(2) .
O1 Ga1 O2 Li1 8.50(13) .
O1 Ga1 N1 C3 -18.9(2) .
O1 Ga1 N1 C6 171.7(2) .
O1 Ga1 N2 C7 -89.4(2) .
O1 Ga1 N2 C10 83.1(3) .
O1 C1 C2 C3 -4.4(5) .
O2 Ga1 O1 C1 178.0(2) .
O2 Ga1 O1 Li1 -8.50(15) .
O2 Ga1 N1 C3 -83.9(3) .
O2 Ga1 N1 C6 106.7(3) .
O2 Ga1 N2 C7 -165.2(2) .
O2 Ga1 N2 C10 7.3(2) .
O2 C8 C9 C10 1.4(4) .
N1 Ga1 O1 C1 17.0(2) .
N1 Ga1 O1 Li1 -169.52(16) .
N1 Ga1 O2 C8 -93.1(3) .
N1 Ga1 O2 Li1 75.4(3) .
N1 Ga1 N2 C7 -5.5(2) .
N1 Ga1 N2 C10 167.0(2) .
N1 C6 C7 N2 37.9(3) .
N2 Ga1 O1 C1 98.5(2) .
N2 Ga1 O1 Li1 -88.0(2) .
N2 Ga1 O2 C8 -14.9(2) .
N2 Ga1 O2 Li1 153.62(14) .
N2 Ga1 N1 C3 -163.5(3) .
N2 Ga1 N1 C6 27.0(2) .
C1 O1 Li1 Ga1 1.0(4) 2_655
C1 O1 Li1 O1 48.8(2) 2_655
C1 O1 Li1 O2 -178.8(2) .
C1 O1 Li1 O2 -54.9(5) 2_655
C1 C2 C3 N1 2.7(5) .
C1 C2 C3 C5 -177.7(3) .
C3 N1 C6 C7 147.7(3) .
C4 C1 C2 C3 175.2(3) .
C6 N1 C3 C2 -179.5(3) .
C6 N1 C3 C5 0.9(4) .
C7 N2 C10 C9 174.3(3) .
C7 N2 C10 C12 -4.5(4) .
C8 O2 Li1 Ga1 -20.9(5) 2_655
C8 O2 Li1 O1 -79.2(5) 2_655
C8 O2 Li1 O1 158.8(2) .
C8 O2 Li1 O2 26.0(2) 2_655
C8 C9 C10 N2 -9.5(4) .
C8 C9 C10 C12 169.3(3) .
C10 N2 C7 C6 170.7(3) .
C11 C8 C9 C10 -177.2(3) .
Li1 O1 C1 C2 179.5(3) .
Li1 O1 C1 C4 -0.2(4) .
Li1 O2 C8 C9 -151.3(2) .
Li1 O2 C8 C11 27.4(4) .
